data_1533992
loop_
_publ_author_name
'Korenev, S.V.'
'Shubin, Yu.V.'
'Gromilov, S.A.'
'Basova, T.V.'
'Baidina, I.A.'

_publ_section_title
;
 Binary complexes (M (N H3)5 Cl) (Pd Cl4) * (H2 O) (M = Rh, Co): crystal
 structure of (Rh (N H3)5 Cl) (Pd Cl4) *(H2 O)
;
_journal_name_full
;
Journal of Structural Chemistry (USSR) (= Zhurnal Strukturnoi Khimii)
;
_journal_page_first 643
_journal_page_last 648
_journal_volume 43
_journal_year 2002
_chemical_formula_sum 'Cl5 H17 N5 O Pd Rh'
_chemical_name_systematic '(Rh (N H3)5 Cl) (Pd Cl4) (H2 O)'
_space_group_IT_number 14
_symmetry_space_group_name_Hall '-P 2ybc'
_symmetry_space_group_name_H-M 'P 1 21/c 1'
_cell_angle_alpha 90
_cell_angle_beta 102.7
_cell_angle_gamma 90
_cell_formula_units_Z 4
_cell_length_a 7.873
_cell_length_b 10.905
_cell_length_c 16.038
_cell_volume 1343.256
_citation_journal_id_ASTM JSTCAM
_cod_data_source_file Korenev_JSTCAM_2002_447.cif
_cod_data_source_block H17Cl5N5O1Pd1Rh1
_cod_original_formula_sum 'H17 Cl5 N5 O1 Pd1 Rh1'
_cod_database_code 1533992

loop_
_symmetry_equiv_pos_as_xyz
x,y,z
-x,y+1/2,-z+1/2
-x,-y,-z
x,-y-1/2,z-1/2

loop_
_atom_site_label
_atom_site_type_symbol
_atom_site_fract_x
_atom_site_fract_y
_atom_site_fract_z
_atom_site_occupancy
_atom_site_U_iso_or_equiv
_atom_site_attached_hydrogens
O1 O-2 0.7321 0.7486 0.6436 1 0.0 2
Pd2 Pd+2 0 0.5 0 1 0.0 0
N1 N-3 0.4301 0.7625 0.9494 1 0.0 3
Cl5 Cl-1 0.4269 0.9714 0.8251 1 0.0 0
Cl4 Cl-1 0.029 0.5089 0.1463 1 0.0 0
N3 N-3 0.6658 0.7412 0.8291 1 0.0 3
Cl2 Cl-1 -0.0187 0.2094 0.0074 1 0.0 0
Cl1 Cl-1 -0.0632 0.018 0.8538 1 0.0 0
Pd1 Pd+2 0 0 0 1 0.0 0
Rh1 Rh+3 0.3993 0.7568 0.8181 1 0.0 0
N2 N-3 0.3618 0.7572 0.6859 1 0.0 3
Cl3 Cl-1 0.2979 0.4944 0.0179 1 0.0 0
N4 N-3 0.1345 0.7718 0.8038 1 0.0 3
N5 N-3 0.374 0.5694 0.8191 1 0.0 3
